data_2000401
loop_
_publ_author_name
'Grochulski, P.'
'Wawrzak, Z.'
'Ga\/ldecki, Z.'
'Duax, W. L.'
'Strong, P. D.'

_publ_section_title
;
 Structure of 5\b-pregnane-3\a,6\a,17\a-triol triacetate
;
_journal_issue 12
_journal_name_full 'Acta Crystallographica Section C'
_journal_page_first 2247
_journal_page_last 2249
_journal_paper_doi 10.1107/S0108270192003494
_journal_volume 48
_journal_year 1992
_chemical_formula_moiety 'C27 H40 O7'
_chemical_formula_sum 'C27 H40 O7'
_chemical_formula_weight 476.61
_space_group_crystal_system monoclinic
_space_group_IT_number 4
_space_group_name_Hall 'P 2yb'
_space_group_name_H-M_alt 'P 1 21 1'
_cell_angle_alpha 90
_cell_angle_beta 110.49(8)
_cell_angle_gamma 90
_cell_formula_units_Z 4
_cell_length_a 17.440(5)
_cell_length_b 13.2670(10)
_cell_length_c 12.168(2)
_cell_volume 2637.3(16)
_diffrn_radiation_type Cu
_diffrn_radiation_wavelength 1.5418
_exptl_absorpt_coefficient_mu 0.704
_exptl_crystal_density_diffrn 1.20
_exptl_crystal_F_000 1032
_cod_data_source_file cr0399.cif
_cod_data_source_block cr0399a
_cod_original_cell_volume 2637.3(9)
_cod_database_code 2000401

loop_
_space_group_symop_id
_space_group_symop_operation_xyz
1 x,y,z
2 -x,y+1/2,-z

loop_
_atom_site_label
_atom_site_type_symbol
_atom_site_fract_x
_atom_site_fract_y
_atom_site_fract_z
_atom_site_attached_hydrogens
_atom_site_U_iso_or_equiv
C1 C .85860(10) .9334(2) .2951(2) 2 .050(10)
C2 C .80680(10) 1.0290(2) .2624(2) 2 .050(10)
C3 C .84440(10) 1.0990(2) .1972(2) 1 .050(10)
C4 C .93260(10) 1.1245(2) .2690(2) 2 .050(10)
C5 C .98490(10) 1.0286(2) .3059(2) 1 .050(10)
C6 C 1.07370(10) 1.0517(2) .3778(2) 1 .050(10)
C7 C 1.08390(10) 1.0947(2) .4976(2) 2 .050(10)
C8 C 1.04870(10) 1.0229(2) .5658(2) 1 .040(10)
C9 C .95930(10) .9916(2) .49480(10) 1 .040(10)
C10 C .94900(10) .9507(2) .3704(2) 0 .040(10)
C11 C .92720(10) .9197(2) .5679(2) 2 .050(10)
C12 C .93140(10) .9656(2) .6858(2) 2 .050(10)
C13 C 1.01920(10) .9994(2) .75690(10) 0 .040(10)
C14 C 1.04920(10) 1.0709 .68010(10) 1 .040(10)
C15 C 1.12900(10) 1.1148(2) .7661(2) 2 .050(10)
C16 C 1.10890(10) 1.1309(2) .8793(2) 2 .060(10)
C17 C 1.03020(10) 1.0706(2) .8644(2) 0 .050(10)
C18 C 1.0751(2) .9072(2) .7999(2) 3 .060(10)
C19 C .9930(2) .8493(2) .3776(2) 3 .060(10)
C20 C 1.0332(2) 1.0117(2) .9741(2) 0 .060(10)
C21 C .9542(2) .9685(3) .9782(2) 3 .080(10)
C22 C .7369(2) 1.2009(3) .0747(3) 0 .070(10)
C23 C .6992(2) 1.3041(3) .0604(4) 3 .090(10)
C24 C 1.17550(10) 1.1015(3) .3012(2) 0 .060(10)
C25 C 1.1993(2) 1.1816(3) .2330(2) 3 .080(10)
C26 C .9461(2) 1.1996(3) .9042(2) 0 .070(10)
C27 C .8699(2) 1.2586(4) .8500(4) 3 .100(10)
O3A O .80070(10) 1.1949(2) .1727(2) 0 .070(10)
O6A O 1.10420(10) 1.1235(2) .31330(10) 0 .060(10)
O17A O .95840(10) 1.1362(2) .82620(10) 0 .060(10)
O20 O 1.0975(2) .9940(2) 1.0506(2) 0 .080(10)
O22 O .7100(2) 1.1316(3) .0096(3) 0 .130(10)
O24 O 1.21460(10) 1.0283(3) .3409(3) 0 .120(10)
O26 O .9916(2) 1.2058(3) 1.0048(2) 0 .090(10)
C1' C .49710(10) .5617(2) .8304(2) 2 .060(10)
C2' C .41630(10) .6196(2) .7786(2) 2 .060(10)
C3' C .43060(10) .7140(2) .7186(2) 1 .060(10)
C4' C .49770(10) .7801(2) .8005(2) 2 .050(10)
C5' C .57730(10) .7203(2) .8553(2) 1 .050(10)
C6' C .64500(10) .7849(2) .9393(2) 1 .050(10)
C7' C .62940(10) .8139(2) 1.0498(2) 2 .060(10)
C8' C .61480(10) .7206(2) 1.1144(2) 1 .050(10)
C9' C .54720(10) .6528(2) 1.0303(2) 1 .050(10)
C10' C .56650(10) .6231(2) .9189(2) 0 .050(10)
C11' C .5266(2) .5630(2) 1.0947(2) 2 .060(10)
C12' C .5030(2) .5959(2) 1.2000(2) 2 .060(10)
C13' C .57060(10) .6601(2) 1.2849(2) 0 .050(10)
C14' C .58900(10) .7504(2) 1.2174(2) 1 .050(10)
C15' C .6460(2) .8171(3) 1.3151(2) 2 .070(10)
C16' C .6135(2) .8037(3) 1.4171(2) 2 .070(10)
C17' C .54950(10) .7186(2) 1.3826(2) 0 .060(10)
C18' C .6468(2) .5946(3) 1.3461(2) 3 .070(10)
C19' C .6435(2) .5574(2) .9496(2) 3 .070(10)
C20' C .5491(2) .6506(3) 1.4852(2) 0 .070(10)
C21' C .4773(3) .5799(3) 1.4631(3) 3 .080(10)
C22' C .2988(2) .7500(4) .5784(3) 0 .090(10)
C23' C .2276(2) .8214(6) .5498(5) 3 .140(10)
C24' C .7250(2) .9122(3) .8929(3) 0 .070(10)
C25' C .7212(2) .9935(4) .8053(4) 3 .090(10)
C26' C .4331(2) .8129(2) 1.3895(2) 0 .070(10)
C27' C .3540(2) .8567(4) 1.3158(4) 3 .100(10)
O3A' O .35690(10) .7760(2) .6811(2) 0 .070(10)
O6A' O .65140(10) .8743(2) .8737(2) 0 .070(10)
O17A' O .46830(10) .7601(2) 1.32430(10) 0 .060(10)
O20' O .6041(2) .6503(3) 1.5772(2) 0 .100(10)
O22' O .3040(2) .6819(4) .5178(2) 0 .110(10)
O24' O .78570(10) .8851(3) .9730(3) 0 .100(10)
O26' O .4648(2) .8229(2) 1.4944(2) 0 .080(10)

loop_
_geom_bond_atom_site_label_1
_geom_bond_atom_site_label_2
_geom_bond_distance
C1 C2 1.527(4)
C1 C10 1.539(3)
C2 C3 1.511(4)
C3 C4 1.518(3)
C3 O3A 1.459(3)
C4 C5 1.538(3)
C5 C6 1.520(3)
C5 C10 1.555(3)
C6 C7 1.517(3)
C6 O6A 1.449(3)
C7 C8 1.526(3)
C8 C9 1.551(2)
C8 C14 1.527(3)
C9 C10 1.557(3)
C9 C11 1.538(3)
C10 C19 1.536(4)
C11 C12 1.537(3)
C12 C13 1.538(3)
C13 C14 1.546(3)
C13 C17 1.570(3)
C13 C18 1.537(4)
C14 C15 1.533(2)
C15 C16 1.550(3)
C16 C17 1.544(3)
C17 C20 1.532(3)
C17 O17A 1.460(3)
C20 C21 1.508(5)
C20 O20 1.204(3)
C22 O3A 1.318(3)
C22 C23 1.503(5)
C22 O22 1.197(5)
C24 O6A 1.334(3)
C24 C25 1.493(5)
C24 O24 1.189(5)
C26 O17A 1.340(4)
C26 C27 1.484(5)
C26 O26 1.206(3)
C1' C2' 1.533(3)
C1' C10' 1.542(3)
C2' C3' 1.513(4)
C3' C4' 1.522(3)
C3' O3A' 1.458(3)
C4' C5' 1.534(3)
C5' C6' 1.527(3)
C5' C10' 1.548(4)
C6' C7' 1.512(4)
C6' O6A' 1.455(4)
C7' C8' 1.535(4)
C8' C9' 1.549(3)
C8' C14' 1.524(3)
C9' C10' 1.557(3)
C9' C11' 1.537(4)
C10' C19' 1.533(4)
C11' C12' 1.541(4)
C12' C13' 1.526(3)
C13' C14' 1.548(4)
C13' C17' 1.568(4)
C13' C18' 1.543(4)
C14' C15' 1.536(3)
C15' C16' 1.544(5)
C16' C17' 1.538(4)
C17' C20' 1.543(4)
C17' O17A' 1.452(3)
C20' C21' 1.512(5)
C20' O20' 1.191(3)
C22' O3A' 1.349(4)
C22' C23' 1.502(7)
C22' O22' 1.190(6)
C24' O6A' 1.321(3)
C24' C25' 1.502(6)
C24' O24' 1.216(3)
C26' O17A' 1.356(4)
C26' C27' 1.476(5)
C26' O26' 1.207(4)

loop_
_cod_changelog_entry_id
_cod_changelog_entry_author
_cod_changelog_entry_date
_cod_changelog_entry_text
1 'Vaitkus, Antanas' 2018-02-09T11:46:31+02:00
;
 Marked attached hydrogen atoms.
;
2 'Vaitkus, Antanas' 2024-12-11T16:12:30+02:00
;
 Added the '_atom_site_type_symbol' data item.
;
